data_4104332
loop_
_publ_author_name
'Corwin H. Booth'
'Marc D. Walter'
'Daniel Kazhdan'
'Yung-Jin Hu'
'Wayne W. Lukens'
'Eric D. Bauer'
'Laurent Maron'
'Odile Eisenstein'
'Richard A. Andersen'

_publ_section_title
;
 Decamethylytterbocene Complexes of Bipyridines and Diazabutadienes:
 Multiconfigurational Ground States and Open-Shell Singlet Formation
;
_journal_name_full 'Journal of the American Chemical Society'
_journal_page_first 6480
_journal_page_last 6491
_journal_paper_doi 10.1021/ja809624w
_journal_volume 131
_journal_year 2009
_chemical_formula_moiety 'C36 H46 N2 Yb, C24 H20 B'
_chemical_formula_sum 'C60 H66 B N2 Yb'
_chemical_formula_weight 999.04
_space_group_IT_number 15
_symmetry_cell_setting monoclinic
_symmetry_Int_Tables_number 15
_symmetry_space_group_name_Hall '-C 2yc'
_symmetry_space_group_name_H-M 'C 1 2/c 1'
_audit_creation_date 'Wed Aug 22 14:26:08 2007'
_audit_creation_method 'by teXsan'
_cell_angle_alpha 90
_cell_angle_beta 115.677(1)
_cell_angle_gamma 90
_cell_formula_units_Z 4
_cell_length_a 18.037(2)
_cell_length_b 15.732(1)
_cell_length_c 19.141(2)
_cell_measurement_reflns_used 3459
_cell_measurement_temperature 111.2
_cell_measurement_theta_max 25.0
_cell_measurement_theta_min 3.4
_cell_volume 4895.1(8)
_computing_cell_refinement 'Bruker-AXS SAINT v6.40'
_computing_data_collection 'Bruker-AXS SMART v5.054'
_computing_data_reduction 'Bruker-AXS SAINT v6.40'
_computing_publication_material teXsan
_computing_structure_refinement teXsan
_computing_structure_solution SIR97
_diffrn_measured_fraction_theta_full 0.9171
_diffrn_measured_fraction_theta_max 0.9171
_diffrn_measurement_device_type 'Bruker SMART 1000'
_diffrn_measurement_method \w-scans
_diffrn_radiation_type 'Mo K\a'
_diffrn_radiation_wavelength 0.7107
_diffrn_reflns_av_R_equivalents 0.033
_diffrn_reflns_limit_h_max 22
_diffrn_reflns_limit_h_min 0
_diffrn_reflns_limit_k_max 18
_diffrn_reflns_limit_k_min 0
_diffrn_reflns_limit_l_max 20
_diffrn_reflns_limit_l_min -22
_diffrn_reflns_number 11714
_diffrn_reflns_theta_full 26.53
_diffrn_reflns_theta_max 26.53
_diffrn_standards_decay_% 0
_diffrn_standards_interval_count 0
_diffrn_standards_interval_time 0
_diffrn_standards_number 0
_exptl_absorpt_coefficient_mu 1.951
_exptl_absorpt_correction_T_max 0.872
_exptl_absorpt_correction_T_min 0.541
_exptl_absorpt_correction_type empirical
_exptl_absorpt_process_details 'Blessing, 1995'
_exptl_crystal_colour brown
_exptl_crystal_density_diffrn 1.356
_exptl_crystal_density_method 'not measured'
_exptl_crystal_description block
_exptl_crystal_F_000 2060.00
_exptl_crystal_size_max 0.080
_exptl_crystal_size_mid 0.080
_exptl_crystal_size_min 0.070
_refine_diff_density_max 2.26
_refine_diff_density_min -1.93
_refine_ls_extinction_method none
_refine_ls_goodness_of_fit_ref 1.397
_refine_ls_hydrogen_treatment constr
_refine_ls_number_parameters 290
_refine_ls_number_reflns 3576
_refine_ls_R_factor_all 0.0545
_refine_ls_R_factor_gt 0.0364
_refine_ls_shift/su_max 0.0000
_refine_ls_structure_factor_coef F
_refine_ls_weighting_details 'w = 1/[\s^2^(Fo) + 0.00022|Fo|^2^]'
_refine_ls_weighting_scheme calc
_refine_ls_wR_factor_all 0.0424
_refine_ls_wR_factor_ref 0.0393
_reflns_number_gt 3576
_reflns_number_total 4669
_reflns_threshold_expression F^2^>3.0\s(F^2^)
_cod_data_source_file ja809624w_si_002.cif
_cod_data_source_block cyptb
_cod_original_cell_volume 4894.9(7)
_cod_original_sg_symbol_H-M 'C 2/c '
_cod_original_formula_sum 'C60 H66 B N2 Yb '
_cod_database_code 4104332

loop_
_symmetry_equiv_pos_as_xyz
x,y,z
-x,y,1/2-z
-x,-y,-z
x,-y,1/2+z
1/2+x,1/2+y,z
1/2-x,1/2+y,1/2-z
1/2-x,1/2-y,-z
1/2+x,1/2-y,1/2+z

loop_
_atom_site_label
_atom_site_type_symbol
_atom_site_fract_x
_atom_site_fract_y
_atom_site_fract_z
_atom_site_U_iso_or_equiv
_atom_site_adp_type
_atom_site_occupancy
_atom_site_calc_flag
_atom_site_refinement_flags
Yb(1) Yb 0.0000 0.00666(2) -0.2500 0.01892(8) Uani 1.00 d S
N(1) N 0.0513(2) 0.1347(2) -0.2873(2) 0.020(1) Uani 1.00 d .
C(1) C -0.0988(3) 0.0182(3) -0.3968(2) 0.021(1) Uani 1.00 d .
C(2) C -0.1519(2) 0.0057(3) -0.3595(2) 0.021(1) Uani 1.00 d .
C(3) C -0.1379(3) -0.0778(3) -0.3275(3) 0.021(1) Uani 1.00 d .
C(4) C -0.0770(3) -0.1172(3) -0.3454(3) 0.020(1) Uani 1.00 d .
C(5) C -0.0528(3) -0.0575(3) -0.3877(3) 0.020(1) Uani 1.00 d .
C(6) C -0.1042(3) 0.0936(3) -0.4468(3) 0.026(1) Uani 1.00 d .
C(7) C -0.2201(3) 0.0659(3) -0.3665(3) 0.028(1) Uani 1.00 d .
C(8) C -0.1872(3) -0.1229(3) -0.2918(3) 0.030(1) Uani 1.00 d .
C(9) C -0.0592(3) -0.2107(3) -0.3412(3) 0.027(1) Uani 1.00 d .
C(10) C 0.0019(3) -0.0802(3) -0.4258(3) 0.024(1) Uani 1.00 d .
C(11) C 0.0275(3) 0.2048(3) -0.2695(3) 0.023(1) Uani 1.00 d .
C(12) C 0.1009(3) 0.1379(3) -0.3290(3) 0.022(1) Uani 1.00 d .
C(13) C 0.1063(3) 0.2088(3) -0.3706(3) 0.027(1) Uani 1.00 d .
C(14) C 0.1534(3) 0.2053(3) -0.4115(3) 0.028(1) Uani 1.00 d .
C(15) C 0.1962(3) 0.1320(3) -0.4134(3) 0.027(1) Uani 1.00 d .
C(16) C 0.1900(3) 0.0615(3) -0.3723(3) 0.026(1) Uani 1.00 d .
C(17) C 0.1427(3) 0.0643(3) -0.3313(3) 0.024(1) Uani 1.00 d .
C(18) C 0.2464(3) 0.1281(4) -0.4593(3) 0.035(2) Uani 1.00 d .
C(19) C 0.0737(3) 0.4300(3) -0.1949(3) 0.023(1) Uani 1.00 d .
C(20) C 0.1386(3) 0.4046(3) -0.2131(3) 0.025(1) Uani 1.00 d .
C(21) C 0.1974(3) 0.3439(3) -0.1690(3) 0.029(1) Uani 1.00 d .
C(22) C 0.1934(3) 0.3062(3) -0.1055(3) 0.032(1) Uani 1.00 d .
C(23) C 0.1301(3) 0.3289(3) -0.0862(3) 0.031(1) Uani 1.00 d .
C(24) C 0.0718(3) 0.3890(3) -0.1306(3) 0.027(1) Uani 1.00 d .
C(25) C 0.0318(3) 0.5584(3) -0.3010(3) 0.023(1) Uani 1.00 d .
C(26) C -0.0100(3) 0.5742(3) -0.3807(3) 0.028(1) Uani 1.00 d .
C(27) C 0.0207(4) 0.6285(3) -0.4196(3) 0.036(2) Uani 1.00 d .
C(28) C 0.0956(3) 0.6694(3) -0.3794(3) 0.034(2) Uani 1.00 d .
C(29) C 0.1379(3) 0.6564(3) -0.3005(3) 0.028(1) Uani 1.00 d .
C(30) C 0.1062(3) 0.6028(3) -0.2624(3) 0.028(1) Uani 1.00 d .
C(101) C -0.1037 -0.0457 -0.3634 0.0025 Uiso 0.00 d P
B(1) B 0.0000 0.4962(5) -0.2500 0.023(2) Uani 1.00 d S
H(1) H -0.1488 0.0863 -0.4962 0.0310 Uiso 1.00 calc .
H(2) H -0.2440 0.0473 -0.3337 0.0329 Uiso 1.00 calc .
H(3) H -0.2180 -0.1677 -0.3251 0.0366 Uiso 1.00 calc .
H(4) H -0.0018 -0.2193 -0.3228 0.0316 Uiso 1.00 calc .
H(5) H 0.0446 -0.1166 -0.3929 0.0291 Uiso 1.00 calc .
H(6) H -0.0543 0.0986 -0.4520 0.0310 Uiso 1.00 calc .
H(7) H -0.1124 0.1437 -0.4231 0.0310 Uiso 1.00 calc .
H(8) H -0.1982 0.1214 -0.3518 0.0329 Uiso 1.00 calc .
H(9) H -0.2608 0.0666 -0.4188 0.0329 Uiso 1.00 calc .
H(10) H -0.2234 -0.0840 -0.2847 0.0366 Uiso 1.00 calc .
H(11) H -0.1506 -0.1461 -0.2430 0.0366 Uiso 1.00 calc .
H(12) H -0.0781 -0.2370 -0.3075 0.0316 Uiso 1.00 calc .
H(13) H -0.0870 -0.2347 -0.3918 0.0316 Uiso 1.00 calc .
H(14) H -0.0296 -0.1081 -0.4736 0.0291 Uiso 1.00 calc .
H(15) H 0.0251 -0.0297 -0.4353 0.0291 Uiso 1.00 calc .
H(16) H 0.0418 0.2603 -0.2855 0.0268 Uiso 1.00 calc .
H(17) H 0.0776 0.2594 -0.3704 0.0336 Uiso 1.00 calc .
H(18) H 0.1567 0.2541 -0.4393 0.0344 Uiso 1.00 calc .
H(19) H 0.2186 0.0109 -0.3721 0.0316 Uiso 1.00 calc .
H(20) H 0.1387 0.0152 -0.3043 0.0291 Uiso 1.00 calc .
H(21) H 0.2132 0.1466 -0.5109 0.0438 Uiso 1.00 calc .
H(22) H 0.2642 0.0718 -0.4597 0.0438 Uiso 1.00 calc .
H(23) H 0.2926 0.1648 -0.4360 0.0438 Uiso 1.00 calc .
H(24) H 0.1422 0.4294 -0.2568 0.0304 Uiso 1.00 calc .
H(25) H 0.2408 0.3289 -0.1824 0.0355 Uiso 1.00 calc .
H(26) H 0.2334 0.2653 -0.0754 0.0378 Uiso 1.00 calc .
H(27) H 0.1265 0.3034 -0.0429 0.0376 Uiso 1.00 calc .
H(28) H 0.0287 0.4025 -0.1170 0.0322 Uiso 1.00 calc .
H(29) H -0.0617 0.5473 -0.4095 0.0333 Uiso 1.00 calc .
H(30) H -0.0091 0.6377 -0.4737 0.0426 Uiso 1.00 calc .
H(31) H 0.1173 0.7053 -0.4058 0.0418 Uiso 1.00 calc .
H(32) H 0.1888 0.6847 -0.2723 0.0337 Uiso 1.00 calc .
H(33) H 0.1361 0.5960 -0.2078 0.0334 Uiso 1.00 calc .

loop_
_atom_site_aniso_label
_atom_site_aniso_U_11
_atom_site_aniso_U_22
_atom_site_aniso_U_33
_atom_site_aniso_U_12
_atom_site_aniso_U_13
_atom_site_aniso_U_23
Yb(1) 0.0178(1) 0.0169(2) 0.0231(1) 0.0104 0.0098(1) 0.0008
N(1) 0.019(2) 0.019(2) 0.023(2) 0.001(2) 0.009(2) 0.002(2)
C(1) 0.018(2) 0.023(3) 0.021(2) -0.002(2) 0.006(2) -0.004(2)
C(2) 0.017(2) 0.023(2) 0.023(2) -0.000(2) 0.008(2) -0.001(2)
C(3) 0.017(2) 0.020(2) 0.024(2) -0.003(2) 0.008(2) -0.002(2)
C(4) 0.021(3) 0.014(2) 0.025(2) -0.000(2) 0.009(2) -0.005(2)
C(5) 0.020(3) 0.020(3) 0.021(2) -0.004(2) 0.009(2) -0.001(2)
C(6) 0.028(3) 0.022(3) 0.026(3) 0.003(2) 0.011(2) 0.003(2)
C(7) 0.022(3) 0.031(3) 0.028(3) 0.004(2) 0.010(2) 0.000(2)
C(8) 0.029(3) 0.026(3) 0.040(3) -0.011(2) 0.019(3) -0.007(2)
C(9) 0.026(3) 0.020(3) 0.034(3) -0.002(2) 0.011(2) -0.004(2)
C(10) 0.025(3) 0.022(3) 0.026(2) -0.000(2) 0.013(2) -0.002(2)
C(11) 0.019(3) 0.019(3) 0.029(3) -0.001(2) 0.009(2) 0.003(2)
C(12) 0.016(2) 0.023(3) 0.025(2) -0.007(2) 0.008(2) -0.001(2)
C(13) 0.025(3) 0.022(3) 0.034(3) -0.001(2) 0.012(2) 0.003(2)
C(14) 0.032(3) 0.025(3) 0.028(3) -0.009(2) 0.013(2) 0.003(2)
C(15) 0.018(3) 0.036(3) 0.022(2) -0.007(2) 0.005(2) -0.005(2)
C(16) 0.022(3) 0.029(3) 0.026(3) 0.001(2) 0.010(2) -0.002(2)
C(17) 0.020(3) 0.022(3) 0.027(3) -0.004(2) 0.007(2) 0.003(2)
C(18) 0.027(3) 0.049(4) 0.032(3) -0.007(3) 0.015(3) -0.004(3)
C(19) 0.021(3) 0.015(2) 0.029(3) -0.005(2) 0.007(2) -0.004(2)
C(20) 0.025(3) 0.019(3) 0.032(3) -0.003(2) 0.012(2) -0.002(2)
C(21) 0.021(3) 0.024(3) 0.041(3) -0.001(2) 0.012(2) -0.001(2)
C(22) 0.026(3) 0.021(3) 0.038(3) 0.001(2) 0.005(3) 0.004(2)
C(23) 0.040(3) 0.022(3) 0.029(3) -0.002(2) 0.012(3) 0.005(2)
C(24) 0.026(3) 0.023(3) 0.032(3) -0.001(2) 0.014(2) -0.000(2)
C(25) 0.023(3) 0.017(2) 0.030(3) 0.005(2) 0.014(2) 0.001(2)
C(26) 0.024(3) 0.024(3) 0.036(3) 0.004(2) 0.013(2) 0.002(2)
C(27) 0.047(4) 0.034(3) 0.033(3) 0.013(3) 0.023(3) 0.010(2)
C(28) 0.042(3) 0.022(3) 0.054(4) 0.006(2) 0.035(3) 0.006(3)
C(29) 0.025(3) 0.018(3) 0.052(3) -0.001(2) 0.025(3) -0.001(2)
C(30) 0.028(3) 0.021(3) 0.036(3) 0.005(2) 0.014(3) -0.000(2)
B(1) 0.022(3) 0.023(4) 0.026(3) 0.0000 0.012(3) 0.0000

loop_
_atom_type_symbol
_atom_type_description
_atom_type_scat_dispersion_real
_atom_type_scat_dispersion_imag
_atom_type_scat_source
Yb Yb -0.385 5.549
;International Tables for Crystallography
(1992, Vol. C, Tables 4.2.6.8 and 6.1.1.1)
;
B B 0.001 0.001
;International Tables for Crystallography
(1992, Vol. C, Tables 4.2.6.8 and 6.1.1.1)
;
N N 0.006 0.003
;International Tables for Crystallography
(1992, Vol. C, Tables 4.2.6.8 and 6.1.1.1)
;
C C 0.003 0.002
;International Tables for Crystallography
(1992, Vol. C, Tables 4.2.6.8 and 6.1.1.1)
;
H H 0.000 0.000
;International Tables for Crystallography
(1992, Vol. C, Table 6.1.1.2)
;

loop_
_geom_angle_atom_site_label_1
_geom_angle_atom_site_label_2
_geom_angle_atom_site_label_3
_geom_angle
_geom_angle_site_symmetry_1
_geom_angle_site_symmetry_2
_geom_angle_site_symmetry_3
_geom_angle_publ_flag
N(1) Yb(1) N(1) 69.3(2) 1_555 1_555 2_554 ?
N(1) Yb(1) C(1) 78.2(1) . . . ?
N(1) Yb(1) C(1) 95.1(1) 1_555 1_555 2_554 ?
N(1) Yb(1) C(2) 99.6(1) . . . ?
N(1) Yb(1) C(2) 80.9(1) 1_555 1_555 2_554 ?
N(1) Yb(1) C(3) 129.3(1) . . . ?
N(1) Yb(1) C(3) 101.2(1) 1_555 1_555 2_554 ?
N(1) Yb(1) C(4) 124.2(1) . . . ?
N(1) Yb(1) C(4) 131.4(1) 1_555 1_555 2_554 ?
N(1) Yb(1) C(5) 92.4(1) . . . ?
N(1) Yb(1) C(5) 126.8(1) 1_555 1_555 2_554 ?
N(1) Yb(1) C(1) 95.1(1) 2_554 1_555 1_555 ?
N(1) Yb(1) C(1) 78.2(1) 2_554 1_555 2_554 ?
N(1) Yb(1) C(2) 80.9(1) 2_554 1_555 1_555 ?
N(1) Yb(1) C(2) 99.6(1) 2_554 1_555 2_554 ?
N(1) Yb(1) C(3) 101.2(1) 2_554 1_555 1_555 ?
N(1) Yb(1) C(3) 129.3(1) 2_554 1_555 2_554 ?
N(1) Yb(1) C(4) 131.4(1) 2_554 1_555 1_555 ?
N(1) Yb(1) C(4) 124.2(1) 2_554 1_555 2_554 ?
N(1) Yb(1) C(5) 126.8(1) 2_554 1_555 1_555 ?
N(1) Yb(1) C(5) 92.4(1) 2_554 1_555 2_554 ?
C(1) Yb(1) C(1) 172.0(2) 1_555 1_555 2_554 ?
C(1) Yb(1) C(2) 31.8(1) . . . ?
C(1) Yb(1) C(2) 148.3(1) 1_555 1_555 2_554 ?
C(1) Yb(1) C(3) 52.4(1) . . . ?
C(1) Yb(1) C(3) 132.9(1) 1_555 1_555 2_554 ?
C(1) Yb(1) C(4) 52.5(1) . . . ?
C(1) Yb(1) C(4) 135.5(1) 1_555 1_555 2_554 ?
C(1) Yb(1) C(5) 31.7(1) . . . ?
C(1) Yb(1) C(5) 154.8(1) 1_555 1_555 2_554 ?
C(1) Yb(1) C(2) 148.3(1) 2_554 1_555 1_555 ?
C(1) Yb(1) C(2) 31.8(1) 2_554 1_555 2_554 ?
C(1) Yb(1) C(3) 132.9(1) 2_554 1_555 1_555 ?
C(1) Yb(1) C(3) 52.4(1) 2_554 1_555 2_554 ?
C(1) Yb(1) C(4) 135.5(1) 2_554 1_555 1_555 ?
C(1) Yb(1) C(4) 52.5(1) 2_554 1_555 2_554 ?
C(1) Yb(1) C(5) 154.8(1) 2_554 1_555 1_555 ?
C(1) Yb(1) C(5) 31.7(1) 2_554 1_555 2_554 ?
C(2) Yb(1) C(2) 179.4(2) 1_555 1_555 2_554 ?
C(2) Yb(1) C(3) 31.4(1) . . . ?
C(2) Yb(1) C(3) 148.0(1) 1_555 1_555 2_554 ?
C(2) Yb(1) C(4) 52.1(1) . . . ?
C(2) Yb(1) C(4) 127.3(1) 1_555 1_555 2_554 ?
C(2) Yb(1) C(5) 52.4(1) . . . ?
C(2) Yb(1) C(5) 127.3(1) 1_555 1_555 2_554 ?
C(2) Yb(1) C(3) 148.0(1) 2_554 1_555 1_555 ?
C(2) Yb(1) C(3) 31.4(1) 2_554 1_555 2_554 ?
C(2) Yb(1) C(4) 127.3(1) 2_554 1_555 1_555 ?
C(2) Yb(1) C(4) 52.1(1) 2_554 1_555 2_554 ?
C(2) Yb(1) C(5) 127.3(1) 2_554 1_555 1_555 ?
C(2) Yb(1) C(5) 52.4(1) 2_554 1_555 2_554 ?
C(3) Yb(1) C(3) 119.5(2) 1_555 1_555 2_554 ?
C(3) Yb(1) C(4) 31.5(1) . . . ?
C(3) Yb(1) C(4) 95.9(1) 1_555 1_555 2_554 ?
C(3) Yb(1) C(5) 52.4(1) . . . ?
C(3) Yb(1) C(5) 102.6(1) 1_555 1_555 2_554 ?
C(3) Yb(1) C(4) 95.9(1) 2_554 1_555 1_555 ?
C(3) Yb(1) C(4) 31.5(1) 2_554 1_555 2_554 ?
C(3) Yb(1) C(5) 102.6(1) 2_554 1_555 1_555 ?
C(3) Yb(1) C(5) 52.4(1) 2_554 1_555 2_554 ?
C(4) Yb(1) C(4) 83.9(2) 1_555 1_555 2_554 ?
C(4) Yb(1) C(5) 31.8(1) . . . ?
C(4) Yb(1) C(5) 105.7(1) 1_555 1_555 2_554 ?
C(4) Yb(1) C(5) 105.7(1) 2_554 1_555 1_555 ?
C(4) Yb(1) C(5) 31.8(1) 2_554 1_555 2_554 ?
C(5) Yb(1) C(5) 134.1(2) 1_555 1_555 2_554 ?
Yb(1) N(1) C(11) 114.7(3) . . . ?
Yb(1) N(1) C(12) 126.6(3) . . . ?
C(11) N(1) C(12) 118.7(4) . . . ?
Yb(1) C(1) C(2) 75.2(2) . . . ?
Yb(1) C(1) C(5) 73.6(2) . . . ?
Yb(1) C(1) C(6) 124.7(3) . . . ?
C(2) C(1) C(5) 107.8(4) . . . ?
C(2) C(1) C(6) 123.6(4) . . . ?
C(5) C(1) C(6) 127.9(4) . . . ?
Yb(1) C(2) C(1) 72.9(2) . . . ?
Yb(1) C(2) C(3) 74.6(2) . . . ?
Yb(1) C(2) C(7) 126.4(3) . . . ?
C(1) C(2) C(3) 108.0(4) . . . ?
C(1) C(2) C(7) 124.3(4) . . . ?
C(3) C(2) C(7) 127.0(4) . . . ?
Yb(1) C(3) C(2) 74.0(2) . . . ?
Yb(1) C(3) C(4) 73.6(3) . . . ?
Yb(1) C(3) C(8) 125.3(3) . . . ?
C(2) C(3) C(4) 107.9(4) . . . ?
C(2) C(3) C(8) 126.7(4) . . . ?
C(4) C(3) C(8) 124.7(4) . . . ?
Yb(1) C(4) C(3) 74.9(2) . . . ?
Yb(1) C(4) C(5) 72.9(3) . . . ?
Yb(1) C(4) C(9) 130.9(3) . . . ?
C(3) C(4) C(5) 107.9(4) . . . ?
C(3) C(4) C(9) 125.6(4) . . . ?
C(5) C(4) C(9) 124.4(4) . . . ?
Yb(1) C(5) C(1) 74.6(2) . . . ?
Yb(1) C(5) C(4) 75.3(2) . . . ?
Yb(1) C(5) C(10) 123.9(3) . . . ?
C(1) C(5) C(4) 108.4(4) . . . ?
C(1) C(5) C(10) 127.7(4) . . . ?
C(4) C(5) C(10) 123.1(4) . . . ?
N(1) C(11) C(11) 120.7(3) 1_555 1_555 2_554 ?
N(1) C(12) C(13) 123.9(4) . . . ?
N(1) C(12) C(17) 117.7(4) . . . ?
C(13) C(12) C(17) 118.3(4) . . . ?
C(12) C(13) C(14) 120.1(4) . . . ?
C(13) C(14) C(15) 122.0(4) . . . ?
C(14) C(15) C(16) 117.6(4) . . . ?
C(14) C(15) C(18) 121.7(5) . . . ?
C(16) C(15) C(18) 120.8(5) . . . ?
C(15) C(16) C(17) 120.9(4) . . . ?
C(12) C(17) C(16) 121.2(4) . . . ?
C(20) C(19) C(24) 115.0(4) . . . ?
C(20) C(19) B(1) 122.8(4) . . . ?
C(24) C(19) B(1) 122.0(4) . . . ?
C(19) C(20) C(21) 122.3(5) . . . ?
C(20) C(21) C(22) 120.5(5) . . . ?
C(21) C(22) C(23) 119.0(4) . . . ?
C(22) C(23) C(24) 120.0(5) . . . ?
C(19) C(24) C(23) 123.3(5) . . . ?
C(26) C(25) C(30) 115.1(4) . . . ?
C(26) C(25) B(1) 126.1(4) . . . ?
C(30) C(25) B(1) 118.8(4) . . . ?
C(25) C(26) C(27) 122.7(5) . . . ?
C(26) C(27) C(28) 120.2(5) . . . ?
C(27) C(28) C(29) 118.8(5) . . . ?
C(28) C(29) C(30) 120.4(5) . . . ?
C(25) C(30) C(29) 122.9(5) . . . ?
C(19) B(1) C(19) 102.2(5) 1_555 1_555 2_554 ?
C(19) B(1) C(25) 111.1(2) . . . ?
C(19) B(1) C(25) 112.6(2) 1_555 1_555 2_554 ?
C(19) B(1) C(25) 112.6(2) 2_554 1_555 1_555 ?
C(19) B(1) C(25) 111.1(2) 2_554 1_555 2_554 ?
C(25) B(1) C(25) 107.3(6) 1_555 1_555 2_554 ?
C(1) C(6) H(1) 109.488 . . . no
C(1) C(6) H(6) 109.323 . . . no
C(1) C(6) H(7) 109.335 . . . no
H(1) C(6) H(6) 109.741 . . . no
H(1) C(6) H(7) 109.605 . . . no
H(6) C(6) H(7) 109.335 . . . no
C(2) C(7) H(2) 109.448 . . . no
C(2) C(7) H(8) 109.455 . . . no
C(2) C(7) H(9) 109.205 . . . no
H(2) C(7) H(8) 109.733 . . . no
H(2) C(7) H(9) 109.453 . . . no
H(8) C(7) H(9) 109.530 . . . no
C(3) C(8) H(3) 109.372 . . . no
C(3) C(8) H(10) 109.781 . . . no
C(3) C(8) H(11) 109.155 . . . no
H(3) C(8) H(10) 109.672 . . . no
H(3) C(8) H(11) 109.228 . . . no
H(10) C(8) H(11) 109.616 . . . no
C(4) C(9) H(4) 109.463 . . . no
C(4) C(9) H(12) 109.408 . . . no
C(4) C(9) H(13) 109.058 . . . no
H(4) C(9) H(12) 110.025 . . . no
H(4) C(9) H(13) 109.358 . . . no
H(12) C(9) H(13) 109.511 . . . no
C(5) C(10) H(5) 109.587 . . . no
C(5) C(10) H(14) 109.385 . . . no
C(5) C(10) H(15) 109.326 . . . no
H(5) C(10) H(14) 109.663 . . . no
H(5) C(10) H(15) 109.531 . . . no
H(14) C(10) H(15) 109.333 . . . no
N(1) C(11) H(16) 120.733 . . . no
C(12) C(13) H(17) 119.676 . . . no
C(14) C(13) H(17) 120.260 . . . no
C(13) C(14) H(18) 119.103 . . . no
C(15) C(14) H(18) 118.927 . . . no
C(15) C(16) H(19) 119.579 . . . no
C(17) C(16) H(19) 119.485 . . . no
C(12) C(17) H(20) 119.417 . . . no
C(16) C(17) H(20) 119.432 . . . no
C(15) C(18) H(21) 109.037 . . . no
C(15) C(18) H(22) 109.535 . . . no
C(15) C(18) H(23) 109.066 . . . no
H(21) C(18) H(22) 109.979 . . . no
H(21) C(18) H(23) 109.277 . . . no
H(22) C(18) H(23) 109.925 . . . no
C(19) C(20) H(24) 118.681 . . . no
C(21) C(20) H(24) 119.060 . . . no
C(20) C(21) H(25) 120.118 . . . no
C(22) C(21) H(25) 119.428 . . . no
C(21) C(22) H(26) 120.509 . . . no
C(23) C(22) H(26) 120.488 . . . no
C(22) C(23) H(27) 119.936 . . . no
C(24) C(23) H(27) 120.041 . . . no
C(19) C(24) H(28) 118.318 . . . no
C(23) C(24) H(28) 118.418 . . . no
C(25) C(26) H(29) 118.784 . . . no
C(27) C(26) H(29) 118.554 . . . no
C(26) C(27) H(30) 120.518 . . . no
C(28) C(27) H(30) 119.264 . . . no
C(27) C(28) H(31) 120.547 . . . no
C(29) C(28) H(31) 120.699 . . . no
C(28) C(29) H(32) 119.403 . . . no
C(30) C(29) H(32) 120.220 . . . no
C(25) C(30) H(33) 118.566 . . . no
C(29) C(30) H(33) 118.542 . . . no

loop_
_geom_bond_atom_site_label_1
_geom_bond_atom_site_label_2
_geom_bond_distance
_geom_bond_site_symmetry_2
_geom_bond_publ_flag
Yb(1) N(1) 2.449(4) . yes
Yb(1) N(1) 2.449(4) 2_554 yes
Yb(1) C(1) 2.601(4) . yes
Yb(1) C(1) 2.601(4) 2_554 yes
Yb(1) C(2) 2.631(4) . yes
Yb(1) C(2) 2.631(4) 2_554 yes
Yb(1) C(3) 2.638(4) . yes
Yb(1) C(3) 2.638(4) 2_554 yes
Yb(1) C(4) 2.620(4) . yes
Yb(1) C(4) 2.620(4) 2_554 yes
Yb(1) C(5) 2.588(4) . yes
Yb(1) C(5) 2.588(4) 2_554 yes
N(1) C(11) 1.281(6) . yes
N(1) C(12) 1.435(6) . yes
C(1) C(2) 1.434(6) . yes
C(1) C(5) 1.419(6) . yes
C(1) C(6) 1.500(6) . yes
C(2) C(3) 1.426(6) . yes
C(2) C(7) 1.511(6) . yes
C(3) C(4) 1.427(6) . yes
C(3) C(8) 1.512(7) . yes
C(4) C(5) 1.426(6) . yes
C(4) C(9) 1.501(6) . yes
C(5) C(10) 1.503(6) . yes
C(11) C(11) 1.478(9) 2_554 yes
C(12) C(13) 1.398(7) . yes
C(12) C(17) 1.392(7) . yes
C(13) C(14) 1.385(7) . yes
C(14) C(15) 1.396(7) . yes
C(15) C(16) 1.393(7) . yes
C(15) C(18) 1.512(7) . yes
C(16) C(17) 1.388(7) . yes
C(19) C(20) 1.416(7) . yes
C(19) C(24) 1.403(7) . yes
C(19) B(1) 1.657(7) . yes
C(20) C(21) 1.405(7) . yes
C(21) C(22) 1.382(7) . yes
C(22) C(23) 1.391(7) . yes
C(23) C(24) 1.395(7) . yes
C(25) C(26) 1.401(6) . yes
C(25) C(30) 1.406(7) . yes
C(25) B(1) 1.650(7) . yes
C(26) C(27) 1.395(7) . yes
C(27) C(28) 1.389(8) . yes
C(28) C(29) 1.381(7) . yes
C(29) C(30) 1.388(7) . yes
C(6) H(1) 0.947 . no
C(6) H(6) 0.950 . no
C(6) H(7) 0.952 . no
C(7) H(2) 0.949 . no
C(7) H(8) 0.948 . no
C(7) H(9) 0.951 . no
C(8) H(3) 0.951 . no
C(8) H(10) 0.947 . no
C(8) H(11) 0.952 . no
C(9) H(4) 0.948 . no
C(9) H(12) 0.946 . no
C(9) H(13) 0.954 . no
C(10) H(5) 0.948 . no
C(10) H(14) 0.950 . no
C(10) H(15) 0.952 . no
C(11) H(16) 0.996 . no
C(13) H(17) 0.949 . no
C(14) H(18) 0.951 . no
C(16) H(19) 0.949 . no
C(17) H(20) 0.949 . no
C(18) H(21) 0.951 . no
C(18) H(22) 0.943 . no
C(18) H(23) 0.951 . no
C(20) H(24) 0.951 . no
C(21) H(25) 0.952 . no
C(22) H(26) 0.951 . no
C(23) H(27) 0.949 . no
C(24) H(28) 0.946 . no
C(26) H(29) 0.952 . no
C(27) H(30) 0.949 . no
C(28) H(31) 0.949 . no
C(29) H(32) 0.951 . no
C(30) H(33) 0.953 . no

loop_
_geom_contact_atom_site_label_1
_geom_contact_atom_site_label_2
_geom_contact_distance
_geom_contact_site_symmetry_2
Yb(1) C(1) 2.601(4) .
Yb(1) C(1) 2.601(4) 2_554
Yb(1) C(2) 2.631(4) .
Yb(1) C(2) 2.631(4) 2_554
Yb(1) C(3) 2.638(4) .
Yb(1) C(3) 2.638(4) 2_554
Yb(1) C(4) 2.620(4) .
Yb(1) C(4) 2.620(4) 2_554
Yb(1) C(5) 2.588(4) .
Yb(1) C(5) 2.588(4) 2_554
C(9) C(27) 3.548(7) 1_545
C(11) C(24) 3.507(7) 2_554
C(11) C(23) 3.567(7) 2_554
C(11) C(21) 3.574(7) .
C(16) C(30) 3.517(7) 6_544
C(19) C(19) 2.580(9) 2_554
C(19) C(25) 2.751(7) 2_554
C(19) C(26) 3.162(7) 2_554
C(19) C(24) 3.296(7) 2_554
C(19) C(20) 3.475(7) 2_554
C(24) C(26) 3.160(7) 2_554
C(24) C(25) 3.191(7) 2_554
C(25) C(25) 2.657(9) 2_554
C(25) C(30) 3.282(7) 2_554

loop_
_geom_torsion_atom_site_label_1
_geom_torsion_atom_site_label_2
_geom_torsion_atom_site_label_3
_geom_torsion_atom_site_label_4
_geom_torsion
_geom_torsion_site_symmetry_1
_geom_torsion_site_symmetry_2
_geom_torsion_site_symmetry_3
_geom_torsion_site_symmetry_4
_geom_torsion_publ_flag
Yb(1) N(1) C(11) C(11) -0.9(7) 1_555 1_555 1_555 2_554 yes
Yb(1) N(1) C(12) C(13) 158.1(4) 1_555 1_555 1_555 1_555 yes
Yb(1) N(1) C(12) C(17) -18.5(6) 1_555 1_555 1_555 1_555 yes
Yb(1) N(1) C(11) C(11) -0.9(7) 1_555 2_554 2_554 1_555 yes
Yb(1) N(1) C(12) C(13) 158.1(4) 1_555 2_554 2_554 2_554 yes
Yb(1) N(1) C(12) C(17) -18.5(6) 1_555 2_554 2_554 2_554 yes
Yb(1) C(1) C(2) C(3) -66.9(3) 1_555 1_555 1_555 1_555 yes
Yb(1) C(1) C(2) C(7) 122.8(4) 1_555 1_555 1_555 1_555 yes
Yb(1) C(1) C(5) C(4) 68.4(3) 1_555 1_555 1_555 1_555 yes
Yb(1) C(1) C(5) C(10) -121.2(5) 1_555 1_555 1_555 1_555 yes
Yb(1) C(1) C(2) C(3) -66.9(3) 1_555 2_554 2_554 2_554 yes
Yb(1) C(1) C(2) C(7) 122.8(4) 1_555 2_554 2_554 2_554 yes
Yb(1) C(1) C(5) C(4) 68.4(3) 1_555 2_554 2_554 2_554 yes
Yb(1) C(1) C(5) C(10) -121.2(5) 1_555 2_554 2_554 2_554 yes
Yb(1) C(2) C(1) C(5) 67.0(3) 1_555 1_555 1_555 1_555 yes
Yb(1) C(2) C(1) C(6) -122.1(4) 1_555 1_555 1_555 1_555 yes
Yb(1) C(2) C(3) C(4) -66.3(3) 1_555 1_555 1_555 1_555 yes
Yb(1) C(2) C(3) C(8) 122.5(5) 1_555 1_555 1_555 1_555 yes
Yb(1) C(2) C(1) C(5) 67.0(3) 1_555 2_554 2_554 2_554 yes
Yb(1) C(2) C(1) C(6) -122.1(4) 1_555 2_554 2_554 2_554 yes
Yb(1) C(2) C(3) C(4) -66.3(3) 1_555 2_554 2_554 2_554 yes
Yb(1) C(2) C(3) C(8) 122.5(5) 1_555 2_554 2_554 2_554 yes
Yb(1) C(3) C(2) C(1) 65.8(3) 1_555 1_555 1_555 1_555 yes
Yb(1) C(3) C(2) C(7) -124.2(4) 1_555 1_555 1_555 1_555 yes
Yb(1) C(3) C(4) C(5) -66.0(3) 1_555 1_555 1_555 1_555 yes
Yb(1) C(3) C(4) C(9) 129.9(4) 1_555 1_555 1_555 1_555 yes
Yb(1) C(3) C(2) C(1) 65.8(3) 1_555 2_554 2_554 2_554 yes
Yb(1) C(3) C(2) C(7) -124.2(4) 1_555 2_554 2_554 2_554 yes
Yb(1) C(3) C(4) C(5) -66.0(3) 1_555 2_554 2_554 2_554 yes
Yb(1) C(3) C(4) C(9) 129.9(4) 1_555 2_554 2_554 2_554 yes
Yb(1) C(4) C(3) C(2) 66.6(3) 1_555 1_555 1_555 1_555 yes
Yb(1) C(4) C(3) C(8) -121.9(4) 1_555 1_555 1_555 1_555 yes
Yb(1) C(4) C(5) C(1) -67.9(3) 1_555 1_555 1_555 1_555 yes
Yb(1) C(4) C(5) C(10) 121.2(4) 1_555 1_555 1_555 1_555 yes
Yb(1) C(4) C(3) C(2) 66.6(3) 1_555 2_554 2_554 2_554 yes
Yb(1) C(4) C(3) C(8) -121.9(4) 1_555 2_554 2_554 2_554 yes
Yb(1) C(4) C(5) C(1) -67.9(3) 1_555 2_554 2_554 2_554 yes
Yb(1) C(4) C(5) C(10) 121.2(4) 1_555 2_554 2_554 2_554 yes
Yb(1) C(5) C(1) C(2) -68.1(3) 1_555 1_555 1_555 1_555 yes
Yb(1) C(5) C(1) C(6) 121.5(5) 1_555 1_555 1_555 1_555 yes
Yb(1) C(5) C(4) C(3) 67.3(3) 1_555 1_555 1_555 1_555 yes
Yb(1) C(5) C(4) C(9) -128.3(4) 1_555 1_555 1_555 1_555 yes
Yb(1) C(5) C(1) C(2) -68.1(3) 1_555 2_554 2_554 2_554 yes
Yb(1) C(5) C(1) C(6) 121.5(5) 1_555 2_554 2_554 2_554 yes
Yb(1) C(5) C(4) C(3) 67.3(3) 1_555 2_554 2_554 2_554 yes
Yb(1) C(5) C(4) C(9) -128.3(4) 1_555 2_554 2_554 2_554 yes
N(1) Yb(1) N(1) C(11) 0.3(2) 1_555 1_555 2_554 2_554 yes
N(1) Yb(1) N(1) C(12) -176.8(4) 1_555 1_555 2_554 2_554 yes
N(1) Yb(1) C(1) C(2) -131.2(3) 1_555 1_555 1_555 1_555 yes
N(1) Yb(1) C(1) C(5) 114.8(3) 1_555 1_555 1_555 1_555 yes
N(1) Yb(1) C(1) C(6) -10.3(4) 1_555 1_555 1_555 1_555 yes
N(1) Yb(1) C(1) C(2) -63.6(3) 1_555 1_555 2_554 2_554 yes
N(1) Yb(1) C(1) C(5) -177.6(3) 1_555 1_555 2_554 2_554 yes
N(1) Yb(1) C(1) C(6) 57.3(4) 1_555 1_555 2_554 2_554 yes
N(1) Yb(1) C(2) C(1) 48.3(3) 1_555 1_555 1_555 1_555 yes
N(1) Yb(1) C(2) C(3) 163.1(3) 1_555 1_555 1_555 1_555 yes
N(1) Yb(1) C(2) C(7) -72.0(4) 1_555 1_555 1_555 1_555 yes
N(1) Yb(1) C(2) C(1) 115.4(3) 1_555 1_555 2_554 2_554 yes
N(1) Yb(1) C(2) C(3) -129.8(3) 1_555 1_555 2_554 2_554 yes
N(1) Yb(1) C(2) C(7) -5.0(4) 1_555 1_555 2_554 2_554 yes
N(1) Yb(1) C(3) C(2) -21.7(3) 1_555 1_555 1_555 1_555 yes
N(1) Yb(1) C(3) C(4) 93.0(3) 1_555 1_555 1_555 1_555 yes
N(1) Yb(1) C(3) C(8) -145.7(4) 1_555 1_555 1_555 1_555 yes
N(1) Yb(1) C(3) C(2) 50.6(3) 1_555 1_555 2_554 2_554 yes
N(1) Yb(1) C(3) C(4) 165.3(3) 1_555 1_555 2_554 2_554 yes
N(1) Yb(1) C(3) C(8) -73.4(4) 1_555 1_555 2_554 2_554 yes
N(1) Yb(1) C(4) C(3) -111.0(3) 1_555 1_555 1_555 1_555 yes
N(1) Yb(1) C(4) C(5) 3.6(3) 1_555 1_555 1_555 1_555 yes
N(1) Yb(1) C(4) C(9) 124.6(4) 1_555 1_555 1_555 1_555 yes
N(1) Yb(1) C(4) C(3) -19.3(3) 1_555 1_555 2_554 2_554 yes
N(1) Yb(1) C(4) C(5) 95.3(3) 1_555 1_555 2_554 2_554 yes
N(1) Yb(1) C(4) C(9) -143.7(4) 1_555 1_555 2_554 2_554 yes
N(1) Yb(1) C(5) C(1) -62.8(3) 1_555 1_555 1_555 1_555 yes
N(1) Yb(1) C(5) C(4) -177.0(3) 1_555 1_555 1_555 1_555 yes
N(1) Yb(1) C(5) C(10) 62.7(4) 1_555 1_555 1_555 1_555 yes
N(1) Yb(1) C(5) C(1) 3.0(3) 1_555 1_555 2_554 2_554 yes
N(1) Yb(1) C(5) C(4) -111.2(3) 1_555 1_555 2_554 2_554 yes
N(1) Yb(1) C(5) C(10) 128.5(3) 1_555 1_555 2_554 2_554 yes
N(1) C(11) C(11) N(1) 1.3(10) 1_555 1_555 2_554 2_554 yes
N(1) C(12) C(13) C(14) -177.7(4) 1_555 1_555 1_555 1_555 yes
N(1) C(12) C(17) C(16) 178.2(4) 1_555 1_555 1_555 1_555 yes
C(1) Yb(1) N(1) C(11) 100.5(3) 1_555 1_555 1_555 1_555 yes
C(1) Yb(1) N(1) C(12) -76.6(3) 1_555 1_555 1_555 1_555 yes
C(1) Yb(1) N(1) C(11) -75.0(3) 1_555 1_555 2_554 2_554 yes
C(1) Yb(1) N(1) C(12) 107.9(3) 1_555 1_555 2_554 2_554 yes
C(1) Yb(1) C(2) C(3) 114.8(4) 1_555 1_555 1_555 1_555 yes
C(1) Yb(1) C(2) C(7) -120.3(5) 1_555 1_555 1_555 1_555 yes
C(1) Yb(1) C(2) C(3) -80.5(4) 1_555 1_555 2_554 2_554 yes
C(1) Yb(1) C(2) C(7) 44.4(5) 1_555 1_555 2_554 2_554 yes
C(1) Yb(1) C(3) C(2) -37.2(2) 1_555 1_555 1_555 1_555 yes
C(1) Yb(1) C(3) C(4) 77.6(3) 1_555 1_555 1_555 1_555 yes
C(1) Yb(1) C(3) C(8) -161.2(5) 1_555 1_555 1_555 1_555 yes
C(1) Yb(1) C(3) C(2) 134.9(3) 1_555 1_555 2_554 2_554 yes
C(1) Yb(1) C(3) C(4) -110.3(3) 1_555 1_555 2_554 2_554 yes
C(1) Yb(1) C(3) C(8) 10.9(5) 1_555 1_555 2_554 2_554 yes
C(1) Yb(1) C(4) C(3) -77.4(3) 1_555 1_555 1_555 1_555 yes
C(1) Yb(1) C(4) C(5) 37.2(2) 1_555 1_555 1_555 1_555 yes
C(1) Yb(1) C(4) C(9) 158.2(5) 1_555 1_555 1_555 1_555 yes
C(1) Yb(1) C(4) C(3) 101.4(3) 1_555 1_555 2_554 2_554 yes
C(1) Yb(1) C(4) C(5) -144.0(3) 1_555 1_555 2_554 2_554 yes
C(1) Yb(1) C(4) C(9) -23.0(5) 1_555 1_555 2_554 2_554 yes
C(1) Yb(1) C(5) C(4) -114.2(4) 1_555 1_555 1_555 1_555 yes
C(1) Yb(1) C(5) C(10) 125.4(5) 1_555 1_555 1_555 1_555 yes
C(1) Yb(1) C(5) C(4) 75.5(4) 1_555 1_555 2_554 2_554 yes
C(1) Yb(1) C(5) C(10) -44.8(5) 1_555 1_555 2_554 2_554 yes
C(1) C(2) Yb(1) C(3) -114.8(4) 1_555 1_555 1_555 1_555 yes
C(1) C(2) Yb(1) C(3) -81.8(4) 1_555 1_555 1_555 2_554 yes
C(1) C(2) Yb(1) C(4) -77.8(3) 1_555 1_555 1_555 1_555 yes
C(1) C(2) Yb(1) C(4) -118.2(3) 1_555 1_555 1_555 2_554 yes
C(1) C(2) Yb(1) C(5) -37.3(2) 1_555 1_555 1_555 1_555 yes
C(1) C(2) Yb(1) C(5) -158.5(2) 1_555 1_555 1_555 2_554 yes
C(1) C(2) C(3) C(4) -0.5(5) 1_555 1_555 1_555 1_555 yes
C(1) C(2) C(3) C(8) -171.7(4) 1_555 1_555 1_555 1_555 yes
C(1) C(5) Yb(1) C(2) 37.5(2) 1_555 1_555 1_555 1_555 yes
C(1) C(5) Yb(1) C(2) -143.2(3) 1_555 1_555 1_555 2_554 yes
C(1) C(5) Yb(1) C(3) 77.4(3) 1_555 1_555 1_555 1_555 yes
C(1) C(5) Yb(1) C(3) -164.9(3) 1_555 1_555 1_555 2_554 yes
C(1) C(5) Yb(1) C(4) 114.2(4) 1_555 1_555 1_555 1_555 yes
C(1) C(5) Yb(1) C(4) 162.8(3) 1_555 1_555 1_555 2_554 yes
C(1) C(5) Yb(1) C(5) 146.0(3) 1_555 1_555 1_555 2_554 yes
C(1) C(5) C(4) C(3) -0.6(5) 1_555 1_555 1_555 1_555 yes
C(1) C(5) C(4) C(9) 163.8(4) 1_555 1_555 1_555 1_555 yes
C(2) Yb(1) N(1) C(11) 76.7(3) 1_555 1_555 1_555 1_555 yes
C(2) Yb(1) N(1) C(12) -100.4(3) 1_555 1_555 1_555 1_555 yes
C(2) Yb(1) N(1) C(11) -103.6(3) 1_555 1_555 2_554 2_554 yes
C(2) Yb(1) N(1) C(12) 79.3(3) 1_555 1_555 2_554 2_554 yes
C(2) Yb(1) C(1) C(5) -114.0(4) 1_555 1_555 1_555 1_555 yes
C(2) Yb(1) C(1) C(6) 120.9(5) 1_555 1_555 1_555 1_555 yes
C(2) Yb(1) C(1) C(5) 64.9(4) 1_555 1_555 2_554 2_554 yes
C(2) Yb(1) C(1) C(6) -60.3(5) 1_555 1_555 2_554 2_554 yes
C(2) Yb(1) C(3) C(4) 114.7(4) 1_555 1_555 1_555 1_555 yes
C(2) Yb(1) C(3) C(8) -124.0(5) 1_555 1_555 1_555 1_555 yes
C(2) Yb(1) C(3) C(4) -64.9(4) 1_555 1_555 2_554 2_554 yes
C(2) Yb(1) C(3) C(8) 56.3(5) 1_555 1_555 2_554 2_554 yes
C(2) Yb(1) C(4) C(3) -36.9(2) 1_555 1_555 1_555 1_555 yes
C(2) Yb(1) C(4) C(5) 77.8(3) 1_555 1_555 1_555 1_555 yes
C(2) Yb(1) C(4) C(9) -161.2(5) 1_555 1_555 1_555 1_555 yes
C(2) Yb(1) C(4) C(3) 142.9(3) 1_555 1_555 2_554 2_554 yes
C(2) Yb(1) C(4) C(5) -102.5(3) 1_555 1_555 2_554 2_554 yes
C(2) Yb(1) C(4) C(9) 18.5(5) 1_555 1_555 2_554 2_554 yes
C(2) Yb(1) C(5) C(4) -76.8(3) 1_555 1_555 1_555 1_555 yes
C(2) Yb(1) C(5) C(10) 162.9(4) 1_555 1_555 1_555 1_555 yes
C(2) Yb(1) C(5) C(4) 102.5(3) 1_555 1_555 2_554 2_554 yes
C(2) Yb(1) C(5) C(10) -17.8(4) 1_555 1_555 2_554 2_554 yes
C(2) C(1) Yb(1) C(3) 36.7(3) 1_555 1_555 1_555 1_555 yes
C(2) C(1) Yb(1) C(3) 134.3(3) 1_555 1_555 1_555 2_554 yes
C(2) C(1) Yb(1) C(4) 76.7(3) 1_555 1_555 1_555 1_555 yes
C(2) C(1) Yb(1) C(4) 90.0(3) 1_555 1_555 1_555 2_554 yes
C(2) C(1) Yb(1) C(5) 114.0(4) 1_555 1_555 1_555 1_555 yes
C(2) C(1) Yb(1) C(5) 43.3(4) 1_555 1_555 1_555 2_554 yes
C(2) C(1) C(5) C(4) 0.3(5) 1_555 1_555 1_555 1_555 yes
C(2) C(1) C(5) C(10) 170.7(4) 1_555 1_555 1_555 1_555 yes
C(2) C(3) Yb(1) C(3) -160.6(3) 1_555 1_555 1_555 2_554 yes
C(2) C(3) Yb(1) C(4) -114.7(4) 1_555 1_555 1_555 1_555 yes
C(2) C(3) Yb(1) C(4) 177.2(3) 1_555 1_555 1_555 2_554 yes
C(2) C(3) Yb(1) C(5) -77.5(3) 1_555 1_555 1_555 1_555 yes
C(2) C(3) Yb(1) C(5) 145.7(3) 1_555 1_555 1_555 2_554 yes
C(2) C(3) C(4) C(5) 0.7(5) 1_555 1_555 1_555 1_555 yes
C(2) C(3) C(4) C(9) -163.4(4) 1_555 1_555 1_555 1_555 yes
C(3) Yb(1) N(1) C(11) 88.0(4) 1_555 1_555 1_555 1_555 yes
C(3) Yb(1) N(1) C(12) -89.1(4) 1_555 1_555 1_555 1_555 yes
C(3) Yb(1) N(1) C(11) -127.7(3) 1_555 1_555 2_554 2_554 yes
C(3) Yb(1) N(1) C(12) 55.2(4) 1_555 1_555 2_554 2_554 yes
C(3) Yb(1) C(1) C(5) -77.3(3) 1_555 1_555 1_555 1_555 yes
C(3) Yb(1) C(1) C(6) 157.5(4) 1_555 1_555 1_555 1_555 yes
C(3) Yb(1) C(1) C(5) 20.3(3) 1_555 1_555 2_554 2_554 yes
C(3) Yb(1) C(1) C(6) -104.8(4) 1_555 1_555 2_554 2_554 yes
C(3) Yb(1) C(2) C(7) 124.9(5) 1_555 1_555 1_555 1_555 yes
C(3) Yb(1) C(2) C(7) 157.9(3) 1_555 1_555 2_554 2_554 yes
C(3) Yb(1) C(3) C(4) -45.9(2) 1_555 1_555 2_554 2_554 yes
C(3) Yb(1) C(3) C(8) 75.4(4) 1_555 1_555 2_554 2_554 yes
C(3) Yb(1) C(4) C(5) 114.6(4) 1_555 1_555 1_555 1_555 yes
C(3) Yb(1) C(4) C(9) -124.4(5) 1_555 1_555 1_555 1_555 yes
C(3) Yb(1) C(4) C(5) -104.3(3) 1_555 1_555 2_554 2_554 yes
C(3) Yb(1) C(4) C(9) 16.7(4) 1_555 1_555 2_554 2_554 yes
C(3) Yb(1) C(5) C(4) -36.8(3) 1_555 1_555 1_555 1_555 yes
C(3) Yb(1) C(5) C(10) -157.2(4) 1_555 1_555 1_555 1_555 yes
C(3) Yb(1) C(5) C(4) 80.9(3) 1_555 1_555 2_554 2_554 yes
C(3) Yb(1) C(5) C(10) -39.4(4) 1_555 1_555 2_554 2_554 yes
C(3) C(2) Yb(1) C(4) 37.0(3) 1_555 1_555 1_555 1_555 yes
C(3) C(2) Yb(1) C(4) -3.4(3) 1_555 1_555 1_555 2_554 yes
C(3) C(2) Yb(1) C(5) 77.5(3) 1_555 1_555 1_555 1_555 yes
C(3) C(2) Yb(1) C(5) -43.7(3) 1_555 1_555 1_555 2_554 yes
C(3) C(2) C(1) C(5) 0.1(5) 1_555 1_555 1_555 1_555 yes
C(3) C(2) C(1) C(6) 171.0(4) 1_555 1_555 1_555 1_555 yes
C(3) C(4) Yb(1) C(4) 111.9(3) 1_555 1_555 1_555 2_554 yes
C(3) C(4) Yb(1) C(5) -114.6(4) 1_555 1_555 1_555 1_555 yes
C(3) C(4) Yb(1) C(5) 88.5(3) 1_555 1_555 1_555 2_554 yes
C(3) C(4) C(5) C(10) -171.5(4) 1_555 1_555 1_555 1_555 yes
C(4) Yb(1) N(1) C(11) 127.1(3) 1_555 1_555 1_555 1_555 yes
C(4) Yb(1) N(1) C(12) -50.0(4) 1_555 1_555 1_555 1_555 yes
C(4) Yb(1) N(1) C(11) -117.5(3) 1_555 1_555 2_554 2_554 yes
C(4) Yb(1) N(1) C(12) 65.4(4) 1_555 1_555 2_554 2_554 yes
C(4) Yb(1) C(1) C(5) -37.3(2) 1_555 1_555 1_555 1_555 yes
C(4) Yb(1) C(1) C(6) -162.4(4) 1_555 1_555 1_555 1_555 yes
C(4) Yb(1) C(1) C(5) -24.0(3) 1_555 1_555 2_554 2_554 yes
C(4) Yb(1) C(1) C(6) -149.1(3) 1_555 1_555 2_554 2_554 yes
C(4) Yb(1) C(2) C(7) 161.8(4) 1_555 1_555 1_555 1_555 yes
C(4) Yb(1) C(2) C(7) 121.4(4) 1_555 1_555 2_554 2_554 yes
C(4) Yb(1) C(3) C(8) 121.3(5) 1_555 1_555 1_555 1_555 yes
C(4) Yb(1) C(3) C(8) 53.2(4) 1_555 1_555 2_554 2_554 yes
C(4) Yb(1) C(4) C(5) -133.5(3) 1_555 1_555 2_554 2_554 yes
C(4) Yb(1) C(4) C(9) -12.5(3) 1_555 1_555 2_554 2_554 yes
C(4) Yb(1) C(5) C(10) -120.3(5) 1_555 1_555 1_555 1_555 yes
C(4) Yb(1) C(5) C(10) -71.8(4) 1_555 1_555 2_554 2_554 yes
C(4) C(3) Yb(1) C(5) 37.2(3) 1_555 1_555 1_555 1_555 yes
C(4) C(3) Yb(1) C(5) -99.6(3) 1_555 1_555 1_555 2_554 yes
C(4) C(3) C(2) C(7) 169.4(4) 1_555 1_555 1_555 1_555 yes
C(4) C(5) Yb(1) C(5) 31.8(2) 1_555 1_555 1_555 2_554 yes
C(4) C(5) C(1) C(6) -170.1(4) 1_555 1_555 1_555 1_555 yes
C(5) Yb(1) N(1) C(11) 129.0(3) 1_555 1_555 1_555 1_555 yes
C(5) Yb(1) N(1) C(12) -48.1(3) 1_555 1_555 1_555 1_555 yes
C(5) Yb(1) N(1) C(11) -76.6(4) 1_555 1_555 2_554 2_554 yes
C(5) Yb(1) N(1) C(12) 106.3(3) 1_555 1_555 2_554 2_554 yes
C(5) Yb(1) C(1) C(6) -125.2(5) 1_555 1_555 1_555 1_555 yes
C(5) Yb(1) C(1) C(6) 164.2(3) 1_555 1_555 2_554 2_554 yes
C(5) Yb(1) C(2) C(7) -157.7(4) 1_555 1_555 1_555 1_555 yes
C(5) Yb(1) C(2) C(7) 81.2(4) 1_555 1_555 2_554 2_554 yes
C(5) Yb(1) C(3) C(8) 158.5(5) 1_555 1_555 1_555 1_555 yes
C(5) Yb(1) C(3) C(8) 21.7(4) 1_555 1_555 2_554 2_554 yes
C(5) Yb(1) C(4) C(9) 121.0(5) 1_555 1_555 1_555 1_555 yes
C(5) Yb(1) C(4) C(9) -35.9(4) 1_555 1_555 2_554 2_554 yes
C(5) Yb(1) C(5) C(10) -88.5(4) 1_555 1_555 2_554 2_554 yes
C(5) C(1) C(2) C(7) -170.1(4) 1_555 1_555 1_555 1_555 yes
C(5) C(4) C(3) C(8) 172.1(4) 1_555 1_555 1_555 1_555 yes
C(6) C(1) C(2) C(7) 0.8(7) 1_555 1_555 1_555 1_555 yes
C(6) C(1) C(5) C(10) 0.3(7) 1_555 1_555 1_555 1_555 yes
C(7) C(2) C(3) C(8) -1.8(7) 1_555 1_555 1_555 1_555 yes
C(8) C(3) C(4) C(9) 8.0(7) 1_555 1_555 1_555 1_555 yes
C(9) C(4) C(5) C(10) -7.1(7) 1_555 1_555 1_555 1_555 yes
C(11) N(1) C(12) C(13) -18.9(7) 1_555 1_555 1_555 1_555 yes
C(11) N(1) C(12) C(17) 164.5(4) 1_555 1_555 1_555 1_555 yes
C(11) C(11) N(1) C(12) 176.5(5) 1_555 2_554 2_554 2_554 yes
C(12) C(13) C(14) C(15) 0.4(7) 1_555 1_555 1_555 1_555 yes
C(12) C(17) C(16) C(15) -0.9(7) 1_555 1_555 1_555 1_555 yes
C(13) C(12) C(17) C(16) 1.3(7) 1_555 1_555 1_555 1_555 yes
C(13) C(14) C(15) C(16) 0.0(7) 1_555 1_555 1_555 1_555 yes
C(13) C(14) C(15) C(18) 178.9(5) 1_555 1_555 1_555 1_555 yes
C(14) C(13) C(12) C(17) -1.1(7) 1_555 1_555 1_555 1_555 yes
C(14) C(15) C(16) C(17) 0.2(7) 1_555 1_555 1_555 1_555 yes
C(17) C(16) C(15) C(18) -178.7(4) 1_555 1_555 1_555 1_555 yes
C(19) C(20) C(21) C(22) 0.4(8) 1_555 1_555 1_555 1_555 yes
C(19) C(24) C(23) C(22) -0.9(8) 1_555 1_555 1_555 1_555 yes
C(19) B(1) C(19) C(20) 95.0(4) 1_555 1_555 2_554 2_554 yes
C(19) B(1) C(19) C(24) -78.8(4) 1_555 1_555 2_554 2_554 yes
C(19) B(1) C(25) C(26) 131.3(4) 1_555 1_555 1_555 1_555 yes
C(19) B(1) C(25) C(30) -50.9(6) 1_555 1_555 1_555 1_555 yes
C(19) B(1) C(25) C(26) 17.3(7) 1_555 1_555 2_554 2_554 yes
C(19) B(1) C(25) C(30) -164.9(4) 1_555 1_555 2_554 2_554 yes
C(20) C(19) C(24) C(23) 1.4(7) 1_555 1_555 1_555 1_555 yes
C(20) C(19) B(1) C(25) -25.4(6) 1_555 1_555 1_555 1_555 yes
C(20) C(19) B(1) C(25) -145.7(4) 1_555 1_555 1_555 2_554 yes
C(20) C(21) C(22) C(23) 0.3(7) 1_555 1_555 1_555 1_555 yes
C(21) C(20) C(19) C(24) -1.2(7) 1_555 1_555 1_555 1_555 yes
C(21) C(20) C(19) B(1) -175.4(5) 1_555 1_555 1_555 1_555 yes
C(21) C(22) C(23) C(24) -0.0(7) 1_555 1_555 1_555 1_555 yes
C(23) C(24) C(19) B(1) 175.7(5) 1_555 1_555 1_555 1_555 yes
C(24) C(19) B(1) C(25) 160.8(4) 1_555 1_555 1_555 1_555 yes
C(24) C(19) B(1) C(25) 40.5(6) 1_555 1_555 1_555 2_554 yes
C(25) C(26) C(27) C(28) 0.2(8) 1_555 1_555 1_555 1_555 yes
C(25) C(30) C(29) C(28) 1.0(7) 1_555 1_555 1_555 1_555 yes
C(25) B(1) C(25) C(26) -105.3(5) 1_555 1_555 2_554 2_554 yes
C(25) B(1) C(25) C(30) 72.6(4) 1_555 1_555 2_554 2_554 yes
C(26) C(25) C(30) C(29) -2.0(7) 1_555 1_555 1_555 1_555 yes
C(26) C(27) C(28) C(29) -1.3(8) 1_555 1_555 1_555 1_555 yes
C(27) C(26) C(25) C(30) 1.4(7) 1_555 1_555 1_555 1_555 yes
C(27) C(26) C(25) B(1) 179.3(5) 1_555 1_555 1_555 1_555 yes
C(27) C(28) C(29) C(30) 0.7(7) 1_555 1_555 1_555 1_555 yes
C(29) C(30) C(25) B(1) 179.9(5) 1_555 1_555 1_555 1_555 yes
